data_4117834
loop_
_publ_author_name
'Andrey V. Protchenko'
'Krishna Hassomal Birjkumar'
'Deepak Dange'
'Andrew D. Schwarz'
'Dragoslav Vidovic'
'Cameron Jones'
'Nikolas Kaltsoyannis'
'Philip Mountford'
'Simon Aldridge'

_publ_contact_author
;
 Prof S. Aldridge
 Chemistry Research Laboratory
 Mansfield Road
 Oxford
 OX1 3TA
 UK
;
_publ_contact_author_email Simon.Aldridge@chem.ox.ac.uk
_publ_contact_author_fax '+44 1865 272690'
_publ_contact_author_phone '+44 1865 285201'
_publ_section_title
;
 A Stable Two-Coordinate Acyclic Silylene
;
_journal_name_full 'Journal of the American Chemical Society'
_journal_page_first 6500
_journal_page_last 6503
_journal_paper_doi 10.1021/ja301042u
_journal_volume 134
_journal_year 2012
_chemical_formula_moiety 'C41 H62 B1 N3 Si2'
_chemical_formula_sum 'C41 H62 B N3 Si2'
_chemical_formula_weight 663.95
_chemical_name_systematic
;
Si{B(NDippCH)2}{N(Dipp)SiMe3}
;
_space_group_IT_number 14
_symmetry_cell_setting monoclinic
_symmetry_space_group_name_Hall '-P 2yn'
_symmetry_space_group_name_H-M 'P 1 21/n 1'
_atom_sites_solution_hydrogens geom
_atom_sites_solution_primary direct
_cell_angle_alpha 90
_cell_angle_beta 93.0425(3)
_cell_angle_gamma 90
_cell_formula_units_Z 4
_cell_length_a 10.54535(4)
_cell_length_b 21.63077(8)
_cell_length_c 18.17499(6)
_cell_measurement_reflns_used 56463
_cell_measurement_temperature 150
_cell_measurement_theta_max 76
_cell_measurement_theta_min 4
_cell_volume 4139.94(3)
_computing_cell_refinement 'CrysAlis, (Oxford Diffraction, 2002)'
_computing_data_collection 'SuperNova, (Oxford Diffraction, 2010)'
_computing_data_reduction 'CrysAlis, (Oxford Diffraction, 2002)'
_computing_molecular_graphics 'CAMERON (Watkin et al., 1996)'
_computing_publication_material 'CRYSTALS (Betteridge et al., 2003)'
_computing_structure_refinement 'CRYSTALS (Betteridge et al., 2003)'
_computing_structure_solution 'SIR92 (Altomare et al., 1994)'
_diffrn_ambient_temperature 150
_diffrn_measured_fraction_theta_full 0.997
_diffrn_measured_fraction_theta_max 0.997
_diffrn_measurement_device Area
_diffrn_measurement_device_type 'Oxford Diffraction SuperNova'
_diffrn_measurement_method \w/2\q
_diffrn_radiation_monochromator graphite
_diffrn_radiation_type 'Cu K\a'
_diffrn_radiation_wavelength 1.54184
_diffrn_reflns_av_R_equivalents 0.027
_diffrn_reflns_limit_h_max 13
_diffrn_reflns_limit_h_min -13
_diffrn_reflns_limit_k_max 26
_diffrn_reflns_limit_k_min -27
_diffrn_reflns_limit_l_max 22
_diffrn_reflns_limit_l_min -22
_diffrn_reflns_number 82597
_diffrn_reflns_theta_full 76.450
_diffrn_reflns_theta_max 76.450
_diffrn_reflns_theta_min 4.088
_diffrn_standards_number 0
_exptl_absorpt_coefficient_mu 0.988
_exptl_absorpt_correction_T_max 0.91
_exptl_absorpt_correction_T_min 0.82
_exptl_absorpt_correction_type multi-scan
_exptl_absorpt_process_details 'CrysAlis, (Oxford Diffraction, 2002)'
_exptl_crystal_colour red
_exptl_crystal_density_diffrn 1.065
_exptl_crystal_description block
_exptl_crystal_F_000 1448
_exptl_crystal_size_max 0.300
_exptl_crystal_size_mid 0.200
_exptl_crystal_size_min 0.100
_refine_diff_density_max 0.28
_refine_diff_density_min -0.20
_refine_ls_extinction_method none
_refine_ls_goodness_of_fit_ref 1.1150
_refine_ls_hydrogen_treatment none
_refine_ls_matrix_type full
_refine_ls_number_parameters 424
_refine_ls_number_reflns 8157
_refine_ls_number_restraints 0
_refine_ls_R_factor_all 0.0345
_refine_ls_R_factor_gt 0.0334
_refine_ls_shift/su_max 0.0014306
_refine_ls_shift/su_mean 0.0000599
_refine_ls_structure_factor_coef F
_refine_ls_weighting_details
;
 Method, part 1, Chebychev polynomial, (Watkin, 1994, Prince, 1982) 
 [weight] = 1.0/[A~0~*T~0~(x)+A~1~*T~1~(x) ... +A~n-1~]*T~n-1~(x)] 
 where A~i~ are the Chebychev coefficients listed below and x= Fcalc/Fmax 
 Method = Robust Weighting (Prince, 1982) 
 W = [weight] * [1-(deltaF/6*sigmaF)^2^]^2^ 
 A~i~ are: 
 5.50 -0.340 3.43 
;
_refine_ls_weighting_scheme calc
_refine_ls_wR_factor_all 0.0345
_refine_ls_wR_factor_gt 0.0343
_refine_ls_wR_factor_ref 0.0342
_reflns_limit_h_max 13
_reflns_limit_h_min -13
_reflns_limit_k_max 27
_reflns_limit_k_min 0
_reflns_limit_l_max 22
_reflns_limit_l_min 0
_reflns_number_gt 8298
_reflns_number_total 8659
_reflns_threshold_expression I>2.0\s(I)
_oxford_diffrn_Wilson_B_factor 2.11
_oxford_diffrn_Wilson_scale 0.03
_oxford_refine_ls_r_factor_ref 0.0328
_oxford_refine_ls_scale 4.990(4)
_oxford_reflns_number_all 8629
_oxford_reflns_threshold_expression_ref I>3.0\s(I)
_cod_data_source_file ja301042u_si_002_5.cif
_cod_data_source_block COMPOUND_3-Si
_cod_original_sg_symbol_H-M 'P 1 21/n 1 '
_cod_original_formula_sum 'C41 H62 B1 N3 Si2'
_cod_database_code 4117834

loop_
_symmetry_equiv_pos_as_xyz
x,y,z
-x,-y,-z
-x+1/2,y+1/2,-z+1/2
x+1/2,-y+1/2,z+1/2

loop_
_atom_site_label
_atom_site_type_symbol
_atom_site_fract_x
_atom_site_fract_y
_atom_site_fract_z
_atom_site_U_iso_or_equiv
_atom_site_occupancy
_atom_site_adp_type
_atom_site_refinement_flags_posn
Si1 Si 0.25393(2) 0.375610(10) 0.269829(12) 0.0217 1.0000 Uani .
Si2 Si -0.01845(2) 0.412736(11) 0.323703(13) 0.0240 1.0000 Uani .
B1 B 0.24054(8) 0.45603(4) 0.20857(5) 0.0196 1.0000 Uani .
N1 N 0.26254(6) 0.44919(3) 0.13128(4) 0.0203 1.0000 Uani .
N2 N 0.25209(6) 0.52198(3) 0.22030(4) 0.0204 1.0000 Uani .
N3 N 0.11326(7) 0.36320(3) 0.31248(4) 0.0214 1.0000 Uani .
C1 C 0.28449(8) 0.50722(4) 0.10066(5) 0.0234 1.0000 Uani .
C2 C 0.27794(8) 0.55040(4) 0.15352(5) 0.0236 1.0000 Uani .
C3 C 0.28185(8) 0.39255(4) 0.09217(4) 0.0212 1.0000 Uani .
C4 C 0.39997(8) 0.36229(4) 0.10283(5) 0.0253 1.0000 Uani .
C5 C 0.41560(9) 0.30616(4) 0.06704(5) 0.0322 1.0000 Uani .
C6 C 0.32075(10) 0.28181(4) 0.02021(6) 0.0348 1.0000 Uani .
C7 C 0.20702(10) 0.31275(4) 0.00897(5) 0.0317 1.0000 Uani .
C8 C 0.18479(8) 0.36849(4) 0.04492(5) 0.0248 1.0000 Uani .
C9 C 0.51019(9) 0.39181(5) 0.14718(5) 0.0309 1.0000 Uani .
C10 C 0.59357(12) 0.34546(7) 0.19034(8) 0.0542 1.0000 Uani .
C11 C 0.59005(10) 0.43050(6) 0.09640(6) 0.0425 1.0000 Uani .
C12 C 0.06188(9) 0.40341(4) 0.02862(5) 0.0299 1.0000 Uani .
C13 C 0.06636(11) 0.43502(5) -0.04663(6) 0.0411 1.0000 Uani .
C14 C -0.05617(10) 0.36252(6) 0.03087(7) 0.0435 1.0000 Uani .
C15 C 0.25237(8) 0.55700(4) 0.28731(4) 0.0219 1.0000 Uani .
C16 C 0.34773(8) 0.54463(4) 0.34291(5) 0.0251 1.0000 Uani .
C17 C 0.34304(10) 0.57625(4) 0.40942(5) 0.0313 1.0000 Uani .
C18 C 0.25088(11) 0.62039(5) 0.42018(5) 0.0342 1.0000 Uani .
C19 C 0.16188(9) 0.63423(4) 0.36402(5) 0.0304 1.0000 Uani .
C20 C 0.15994(8) 0.60274(4) 0.29686(5) 0.0245 1.0000 Uani .
C21 C 0.45771(9) 0.50118(4) 0.32978(5) 0.0292 1.0000 Uani .
C22 C 0.55585(11) 0.53331(6) 0.28477(8) 0.0499 1.0000 Uani .
C23 C 0.52003(12) 0.47420(6) 0.40042(6) 0.0459 1.0000 Uani .
C24 C 0.06006(9) 0.62008(4) 0.23694(5) 0.0279 1.0000 Uani .
C25 C 0.09046(11) 0.68334(5) 0.20370(6) 0.0382 1.0000 Uani .
C26 C -0.07426(10) 0.62068(5) 0.26518(6) 0.0388 1.0000 Uani .
C27 C 0.10824(8) 0.30341(4) 0.34864(5) 0.0223 1.0000 Uani .
C28 C 0.04342(8) 0.25456(4) 0.31148(5) 0.0254 1.0000 Uani .
C29 C 0.03560(10) 0.19764(4) 0.34679(6) 0.0313 1.0000 Uani .
C30 C 0.09151(10) 0.18833(4) 0.41653(5) 0.0337 1.0000 Uani .
C31 C 0.15722(9) 0.23591(5) 0.45161(5) 0.0310 1.0000 Uani .
C32 C 0.16649(8) 0.29424(4) 0.41926(5) 0.0261 1.0000 Uani .
C33 C -0.01081(9) 0.26138(4) 0.23260(5) 0.0297 1.0000 Uani .
C34 C 0.08612(11) 0.23740(5) 0.17978(6) 0.0388 1.0000 Uani .
C35 C -0.13818(11) 0.22849(5) 0.21801(7) 0.0438 1.0000 Uani .
C36 C 0.23954(10) 0.34416(5) 0.46192(5) 0.0337 1.0000 Uani .
C37 C 0.17838(15) 0.35864(6) 0.53483(6) 0.0511 1.0000 Uani .
C38 C 0.37891(12) 0.32557(6) 0.47566(7) 0.0507 1.0000 Uani .
C39 C -0.14999(9) 0.36665(5) 0.36145(6) 0.0356 1.0000 Uani .
C40 C 0.02355(10) 0.47398(5) 0.39283(6) 0.0348 1.0000 Uani .
C41 C -0.07357(9) 0.44692(5) 0.23330(5) 0.0314 1.0000 Uani .
H11 H 0.3013 0.5149 0.0506 0.0300 1.0000 Uiso R
H21 H 0.2891 0.5936 0.1468 0.0300 1.0000 Uiso R
H51 H 0.4931 0.2842 0.0750 0.0403 1.0000 Uiso R
H61 H 0.3338 0.2438 -0.0044 0.0435 1.0000 Uiso R
H71 H 0.1427 0.2961 -0.0238 0.0400 1.0000 Uiso R
H91 H 0.4757 0.4191 0.1819 0.0400 1.0000 Uiso R
H101 H 0.6604 0.3664 0.2171 0.0683 1.0000 Uiso R
H102 H 0.6284 0.3173 0.1567 0.0683 1.0000 Uiso R
H103 H 0.5437 0.3234 0.2236 0.0683 1.0000 Uiso R
H111 H 0.6587 0.4491 0.1242 0.0543 1.0000 Uiso R
H112 H 0.5385 0.4618 0.0735 0.0543 1.0000 Uiso R
H113 H 0.6224 0.4044 0.0597 0.0543 1.0000 Uiso R
H121 H 0.0558 0.4348 0.0649 0.0383 1.0000 Uiso R
H131 H -0.0102 0.4572 -0.0572 0.0520 1.0000 Uiso R
H132 H 0.1363 0.4627 -0.0461 0.0520 1.0000 Uiso R
H133 H 0.0761 0.4044 -0.0834 0.0520 1.0000 Uiso R
H141 H -0.1302 0.3867 0.0205 0.0557 1.0000 Uiso R
H142 H -0.0598 0.3445 0.0784 0.0557 1.0000 Uiso R
H143 H -0.0516 0.3307 -0.0050 0.0557 1.0000 Uiso R
H171 H 0.4043 0.5672 0.4481 0.0395 1.0000 Uiso R
H181 H 0.2486 0.6412 0.4661 0.0427 1.0000 Uiso R
H191 H 0.1006 0.6656 0.3711 0.0384 1.0000 Uiso R
H211 H 0.4249 0.4675 0.3011 0.0368 1.0000 Uiso R
H221 H 0.6239 0.5058 0.2768 0.0630 1.0000 Uiso R
H222 H 0.5873 0.5685 0.3112 0.0630 1.0000 Uiso R
H223 H 0.5178 0.5460 0.2387 0.0630 1.0000 Uiso R
H231 H 0.5875 0.4474 0.3888 0.0590 1.0000 Uiso R
H232 H 0.5524 0.5070 0.4307 0.0590 1.0000 Uiso R
H233 H 0.4587 0.4517 0.4259 0.0590 1.0000 Uiso R
H241 H 0.0623 0.5900 0.1989 0.0357 1.0000 Uiso R
H251 H 0.0278 0.6936 0.1662 0.0487 1.0000 Uiso R
H252 H 0.0911 0.7138 0.2414 0.0487 1.0000 Uiso R
H253 H 0.1715 0.6818 0.1833 0.0487 1.0000 Uiso R
H261 H -0.1336 0.6315 0.2261 0.0497 1.0000 Uiso R
H262 H -0.0780 0.6502 0.3037 0.0497 1.0000 Uiso R
H263 H -0.0943 0.5809 0.2835 0.0497 1.0000 Uiso R
H291 H -0.0088 0.1646 0.3225 0.0398 1.0000 Uiso R
H301 H 0.0844 0.1494 0.4401 0.0425 1.0000 Uiso R
H311 H 0.1974 0.2290 0.4989 0.0396 1.0000 Uiso R
H331 H -0.0233 0.3042 0.2230 0.0375 1.0000 Uiso R
H341 H 0.0536 0.2416 0.1303 0.0497 1.0000 Uiso R
H342 H 0.1627 0.2603 0.1865 0.0497 1.0000 Uiso R
H343 H 0.1025 0.1950 0.1901 0.0497 1.0000 Uiso R
H351 H -0.1678 0.2344 0.1682 0.0552 1.0000 Uiso R
H352 H -0.1984 0.2449 0.2498 0.0552 1.0000 Uiso R
H353 H -0.1274 0.1856 0.2274 0.0552 1.0000 Uiso R
H361 H 0.2369 0.3807 0.4328 0.0418 1.0000 Uiso R
H371 H 0.2254 0.3901 0.5605 0.0635 1.0000 Uiso R
H372 H 0.0936 0.3723 0.5249 0.0635 1.0000 Uiso R
H373 H 0.1781 0.3223 0.5642 0.0635 1.0000 Uiso R
H381 H 0.4237 0.3573 0.5022 0.0642 1.0000 Uiso R
H382 H 0.3833 0.2883 0.5034 0.0642 1.0000 Uiso R
H383 H 0.4160 0.3192 0.4298 0.0642 1.0000 Uiso R
H391 H -0.1745 0.3347 0.3277 0.0453 1.0000 Uiso R
H392 H -0.2206 0.3928 0.3686 0.0453 1.0000 Uiso R
H393 H -0.1216 0.3489 0.4072 0.0453 1.0000 Uiso R
H401 H 0.0904 0.4987 0.3757 0.0443 1.0000 Uiso R
H402 H -0.0486 0.4992 0.3997 0.0443 1.0000 Uiso R
H403 H 0.0504 0.4552 0.4383 0.0443 1.0000 Uiso R
H411 H -0.0068 0.4704 0.2141 0.0404 1.0000 Uiso R
H412 H -0.1445 0.4730 0.2400 0.0404 1.0000 Uiso R
H413 H -0.0974 0.4147 0.1998 0.0404 1.0000 Uiso R

loop_
_atom_site_aniso_label
_atom_site_aniso_U_11
_atom_site_aniso_U_22
_atom_site_aniso_U_33
_atom_site_aniso_U_23
_atom_site_aniso_U_13
_atom_site_aniso_U_12
Si1 0.02275(11) 0.02067(11) 0.02175(11) 0.00315(8) 0.00256(8) 0.00227(8)
Si2 0.02453(12) 0.02257(11) 0.02518(12) 0.00170(8) 0.00364(9) 0.00361(8)
B1 0.0204(4) 0.0200(4) 0.0184(4) 0.0002(3) 0.0001(3) 0.0006(3)
N1 0.0233(3) 0.0194(3) 0.0180(3) -0.0003(3) 0.0000(2) 0.0000(3)
N2 0.0233(3) 0.0193(3) 0.0183(3) -0.0002(3) -0.0002(2) 0.0007(3)
N3 0.0238(3) 0.0203(3) 0.0199(3) 0.0016(3) 0.0011(3) 0.0012(3)
C1 0.0279(4) 0.0230(4) 0.0191(4) 0.0029(3) 0.0008(3) -0.0003(3)
C2 0.0284(4) 0.0199(4) 0.0224(4) 0.0029(3) 0.0005(3) -0.0008(3)
C3 0.0257(4) 0.0204(4) 0.0175(4) 0.0000(3) 0.0030(3) 0.0005(3)
C4 0.0259(4) 0.0283(4) 0.0220(4) 0.0020(3) 0.0043(3) 0.0026(3)
C5 0.0335(5) 0.0299(5) 0.0340(5) 0.0010(4) 0.0095(4) 0.0085(4)
C6 0.0467(6) 0.0234(4) 0.0353(5) -0.0064(4) 0.0123(4) 0.0015(4)
C7 0.0392(5) 0.0278(4) 0.0283(4) -0.0073(4) 0.0021(4) -0.0046(4)
C8 0.0290(4) 0.0243(4) 0.0211(4) -0.0015(3) 0.0007(3) -0.0008(3)
C9 0.0232(4) 0.0416(5) 0.0280(4) -0.0013(4) 0.0017(3) 0.0036(4)
C10 0.0362(6) 0.0669(8) 0.0579(7) 0.0166(6) -0.0128(5) 0.0050(5)
C11 0.0329(5) 0.0544(7) 0.0401(6) 0.0004(5) 0.0026(4) -0.0095(5)
C12 0.0298(4) 0.0312(5) 0.0279(4) -0.0057(4) -0.0066(3) 0.0020(4)
C13 0.0473(6) 0.0410(6) 0.0334(5) 0.0012(4) -0.0117(4) 0.0050(5)
C14 0.0303(5) 0.0473(6) 0.0522(6) -0.0052(5) -0.0042(4) -0.0023(4)
C15 0.0262(4) 0.0195(4) 0.0198(4) -0.0013(3) 0.0002(3) -0.0010(3)
C16 0.0290(4) 0.0227(4) 0.0232(4) -0.0007(3) -0.0026(3) -0.0002(3)
C17 0.0396(5) 0.0301(5) 0.0232(4) -0.0027(3) -0.0066(4) 0.0010(4)
C18 0.0482(6) 0.0311(5) 0.0231(4) -0.0081(4) -0.0005(4) 0.0014(4)
C19 0.0372(5) 0.0257(4) 0.0282(4) -0.0053(4) 0.0031(4) 0.0045(4)
C20 0.0284(4) 0.0210(4) 0.0239(4) -0.0013(3) 0.0010(3) 0.0007(3)
C21 0.0288(4) 0.0290(4) 0.0289(4) -0.0040(3) -0.0072(3) 0.0037(3)
C22 0.0378(6) 0.0549(7) 0.0577(7) 0.0076(6) 0.0105(5) 0.0084(5)
C23 0.0451(6) 0.0511(7) 0.0402(6) 0.0030(5) -0.0095(5) 0.0169(5)
C24 0.0300(4) 0.0259(4) 0.0274(4) -0.0025(3) -0.0014(3) 0.0066(3)
C25 0.0462(6) 0.0302(5) 0.0376(5) 0.0047(4) -0.0033(4) 0.0083(4)
C26 0.0312(5) 0.0432(6) 0.0417(6) -0.0027(4) 0.0004(4) 0.0099(4)
C27 0.0230(4) 0.0218(4) 0.0224(4) 0.0028(3) 0.0049(3) 0.0029(3)
C28 0.0258(4) 0.0232(4) 0.0275(4) 0.0007(3) 0.0038(3) 0.0022(3)
C29 0.0362(5) 0.0226(4) 0.0357(5) 0.0005(4) 0.0072(4) -0.0004(4)
C30 0.0446(5) 0.0244(4) 0.0332(5) 0.0083(4) 0.0133(4) 0.0052(4)
C31 0.0381(5) 0.0321(5) 0.0234(4) 0.0079(4) 0.0067(4) 0.0078(4)
C32 0.0285(4) 0.0277(4) 0.0224(4) 0.0029(3) 0.0045(3) 0.0040(3)
C33 0.0334(5) 0.0233(4) 0.0317(5) -0.0023(3) -0.0052(4) 0.0007(3)
C34 0.0460(6) 0.0435(6) 0.0264(5) -0.0037(4) -0.0016(4) 0.0039(5)
C35 0.0364(5) 0.0372(5) 0.0563(7) -0.0066(5) -0.0109(5) -0.0021(4)
C36 0.0435(5) 0.0325(5) 0.0242(4) 0.0034(4) -0.0066(4) 0.0004(4)
C37 0.0819(9) 0.0457(6) 0.0255(5) -0.0035(4) -0.0006(5) 0.0034(6)
C38 0.0448(6) 0.0504(7) 0.0546(7) 0.0097(6) -0.0193(5) -0.0046(5)
C39 0.0288(5) 0.0354(5) 0.0437(6) 0.0043(4) 0.0115(4) 0.0033(4)
C40 0.0441(5) 0.0287(5) 0.0320(5) -0.0038(4) 0.0063(4) 0.0045(4)
C41 0.0286(4) 0.0322(5) 0.0331(5) 0.0050(4) -0.0006(4) 0.0067(4)

loop_
_atom_type_symbol
_atom_type_scat_dispersion_real
_atom_type_scat_dispersion_imag
_atom_type_scat_Cromer_Mann_a1
_atom_type_scat_Cromer_Mann_b1
_atom_type_scat_Cromer_Mann_a2
_atom_type_scat_Cromer_Mann_b2
_atom_type_scat_Cromer_Mann_a3
_atom_type_scat_Cromer_Mann_b3
_atom_type_scat_Cromer_Mann_a4
_atom_type_scat_Cromer_Mann_b4
_atom_type_scat_Cromer_Mann_c
_atom_type_scat_source
C 0.0181 0.0091 2.3100 20.8439 1.0200 10.2075 1.5886 0.5687 0.8650 51.6512 0.2156 'International Tables Vol C 4.2.6.8 and 6.1.1.4'
H 0.0000 0.0000 0.4930 10.5109 0.3229 26.1257 0.1402 3.1424 0.0408 57.7998 0.0030 'International Tables Vol C 4.2.6.8 and 6.1.1.4'
B 0.0090 0.0039 2.0545 23.2185 1.3326 1.0210 1.0979 60.3498 0.7068 0.1403 -0.1932 'International Tables Vol C 4.2.6.8 and 6.1.1.4'
N 0.0311 0.0180 12.2126 0.0057 3.1322 9.8933 2.0125 28.9975 1.1663 0.5826 -11.5290 'International Tables Vol C 4.2.6.8 and 6.1.1.4'
Si 0.2541 0.3302 6.2915 2.4386 3.0353 32.3337 1.9891 0.6785 1.5410 81.6937 1.1407 'International Tables Vol C 4.2.6.8 and 6.1.1.4'

loop_
_geom_angle_atom_site_label_1
_geom_angle_atom_site_label_2
_geom_angle_atom_site_label_3
_geom_angle
_geom_angle_publ_flag
B1 Si1 N3 109.64(4) yes
N3 Si2 C39 108.73(4) yes
N3 Si2 C40 110.33(4) yes
C39 Si2 C40 106.64(5) yes
N3 Si2 C41 110.31(4) yes
C39 Si2 C41 109.40(5) yes
C40 Si2 C41 111.33(5) yes
Si1 B1 N1 115.36(6) yes
Si1 B1 N2 138.42(6) yes
N1 B1 N2 103.17(7) yes
B1 N1 C1 109.52(7) yes
B1 N1 C3 127.11(7) yes
C1 N1 C3 122.56(7) yes
B1 N2 C2 108.91(7) yes
B1 N2 C15 129.98(7) yes
C2 N2 C15 120.82(7) yes
Si2 N3 Si1 130.74(4) yes
Si2 N3 C27 115.97(5) yes
Si1 N3 C27 113.16(5) yes
N1 C1 C2 108.87(7) yes
N1 C1 H11 125.5 no
C2 C1 H11 125.6 no
N2 C2 C1 109.52(7) yes
N2 C2 H21 125.1 no
C1 C2 H21 125.4 no
N1 C3 C4 118.36(7) yes
N1 C3 C8 120.14(7) yes
C4 C3 C8 121.50(8) yes
C3 C4 C5 117.78(8) yes
C3 C4 C9 121.51(8) yes
C5 C4 C9 120.56(8) yes
C4 C5 C6 121.37(9) yes
C4 C5 H51 119.2 no
C6 C5 H51 119.5 no
C5 C6 C7 120.08(9) yes
C5 C6 H61 120.1 no
C7 C6 H61 119.8 no
C6 C7 C8 121.05(9) yes
C6 C7 H71 119.7 no
C8 C7 H71 119.3 no
C3 C8 C7 118.17(8) yes
C3 C8 C12 121.60(8) yes
C7 C8 C12 120.11(8) yes
C4 C9 C10 113.64(9) yes
C4 C9 C11 109.86(8) yes
C10 C9 C11 110.45(9) yes
C4 C9 H91 107.7 no
C10 C9 H91 107.3 no
C11 C9 H91 107.7 no
C9 C10 H101 110.1 no
C9 C10 H102 108.8 no
H101 C10 H102 109.5 no
C9 C10 H103 109.5 no
H101 C10 H103 109.5 no
H102 C10 H103 109.5 no
C9 C11 H111 109.8 no
C9 C11 H112 109.5 no
H111 C11 H112 109.5 no
C9 C11 H113 109.1 no
H111 C11 H113 109.5 no
H112 C11 H113 109.5 no
C8 C12 C13 109.29(8) yes
C8 C12 C14 113.29(8) yes
C13 C12 C14 110.22(8) yes
C8 C12 H121 108.0 no
C13 C12 H121 107.9 no
C14 C12 H121 108.0 no
C12 C13 H131 109.9 no
C12 C13 H132 109.5 no
H131 C13 H132 109.5 no
C12 C13 H133 109.0 no
H131 C13 H133 109.5 no
H132 C13 H133 109.5 no
C12 C14 H141 109.7 no
C12 C14 H142 109.5 no
H141 C14 H142 109.5 no
C12 C14 H143 109.2 no
H141 C14 H143 109.5 no
H142 C14 H143 109.5 no
N2 C15 C16 118.47(7) yes
N2 C15 C20 120.42(7) yes
C16 C15 C20 121.10(8) yes
C15 C16 C17 118.13(8) yes
C15 C16 C21 121.61(8) yes
C17 C16 C21 120.15(8) yes
C16 C17 C18 121.29(9) yes
C16 C17 H171 119.2 no
C18 C17 H171 119.5 no
C17 C18 C19 119.97(9) yes
C17 C18 H181 120.1 no
C19 C18 H181 119.9 no
C18 C19 C20 121.17(9) yes
C18 C19 H191 119.6 no
C20 C19 H191 119.2 no
C15 C20 C19 118.22(8) yes
C15 C20 C24 122.90(8) yes
C19 C20 C24 118.87(8) yes
C16 C21 C22 110.38(8) yes
C16 C21 C23 113.69(8) yes
C22 C21 C23 110.61(9) yes
C16 C21 H211 107.5 no
C22 C21 H211 107.1 no
C23 C21 H211 107.3 no
C21 C22 H221 109.7 no
C21 C22 H222 108.9 no
H221 C22 H222 109.5 no
C21 C22 H223 109.8 no
H221 C22 H223 109.5 no
H222 C22 H223 109.5 no
C21 C23 H231 109.9 no
C21 C23 H232 109.1 no
H231 C23 H232 109.5 no
C21 C23 H233 109.4 no
H231 C23 H233 109.5 no
H232 C23 H233 109.5 no
C20 C24 C25 110.49(8) yes
C20 C24 C26 112.30(8) yes
C25 C24 C26 109.88(8) yes
C20 C24 H241 108.0 no
C25 C24 H241 108.0 no
C26 C24 H241 108.0 no
C24 C25 H251 109.8 no
C24 C25 H252 109.1 no
H251 C25 H252 109.5 no
C24 C25 H253 109.5 no
H251 C25 H253 109.5 no
H252 C25 H253 109.5 no
C24 C26 H261 109.6 no
C24 C26 H262 109.1 no
H261 C26 H262 109.5 no
C24 C26 H263 109.6 no
H261 C26 H263 109.5 no
H262 C26 H263 109.5 no
N3 C27 C28 118.58(7) yes
N3 C27 C32 120.89(8) yes
C28 C27 C32 120.53(8) yes
C27 C28 C29 118.71(8) yes
C27 C28 C33 121.77(8) yes
C29 C28 C33 119.42(8) yes
C28 C29 C30 121.19(9) yes
C28 C29 H291 119.3 no
C30 C29 H291 119.5 no
C29 C30 C31 119.63(9) yes
C29 C30 H301 120.2 no
C31 C30 H301 120.2 no
C30 C31 C32 121.61(9) yes
C30 C31 H311 119.4 no
C32 C31 H311 119.0 no
C27 C32 C31 118.30(8) yes
C27 C32 C36 123.47(8) yes
C31 C32 C36 118.22(8) yes
C28 C33 C34 109.16(8) yes
C28 C33 C35 113.61(9) yes
C34 C33 C35 110.07(9) yes
C28 C33 H331 108.0 no
C34 C33 H331 107.8 no
C35 C33 H331 108.0 no
C33 C34 H341 110.0 no
C33 C34 H342 109.5 no
H341 C34 H342 109.5 no
C33 C34 H343 108.9 no
H341 C34 H343 109.5 no
H342 C34 H343 109.5 no
C33 C35 H351 110.1 no
C33 C35 H352 109.2 no
H351 C35 H352 109.5 no
C33 C35 H353 109.1 no
H351 C35 H353 109.5 no
H352 C35 H353 109.5 no
C32 C36 C37 111.18(9) yes
C32 C36 C38 110.72(9) yes
C37 C36 C38 110.85(10) yes
C32 C36 H361 108.0 no
C37 C36 H361 108.0 no
C38 C36 H361 108.0 no
C36 C37 H371 109.8 no
C36 C37 H372 109.4 no
H371 C37 H372 109.5 no
C36 C37 H373 109.2 no
H371 C37 H373 109.5 no
H372 C37 H373 109.5 no
C36 C38 H381 109.9 no
C36 C38 H382 109.2 no
H381 C38 H382 109.5 no
C36 C38 H383 109.3 no
H381 C38 H383 109.5 no
H382 C38 H383 109.5 no
Si2 C39 H391 109.4 no
Si2 C39 H392 109.6 no
H391 C39 H392 109.5 no
Si2 C39 H393 109.4 no
H391 C39 H393 109.5 no
H392 C39 H393 109.5 no
Si2 C40 H401 109.5 no
Si2 C40 H402 109.5 no
H401 C40 H402 109.5 no
Si2 C40 H403 109.4 no
H401 C40 H403 109.5 no
H402 C40 H403 109.5 no
Si2 C41 H411 109.5 no
Si2 C41 H412 109.5 no
H411 C41 H412 109.5 no
Si2 C41 H413 109.4 no
H411 C41 H413 109.5 no
H412 C41 H413 109.5 no

loop_
_geom_bond_atom_site_label_1
_geom_bond_atom_site_label_2
_geom_bond_distance
_geom_bond_publ_flag
Si1 B1 2.0660(9) yes
Si1 N3 1.7307(7) yes
Si2 N3 1.7746(7) yes
Si2 C39 1.8680(10) yes
Si2 C40 1.8629(10) yes
Si2 C41 1.8663(10) yes
B1 N1 1.4435(11) yes
B1 N2 1.4466(11) yes
N1 C1 1.3975(11) yes
N1 C3 1.4363(10) yes
N2 C2 1.4003(11) yes
N2 C15 1.4341(10) yes
N3 C27 1.4531(10) yes
C1 C2 1.3444(12) yes
C1 H11 0.950 no
C2 H21 0.950 no
C3 C4 1.4114(12) yes
C3 C8 1.4009(12) yes
C4 C5 1.3913(13) yes
C4 C9 1.5195(13) yes
C5 C6 1.3827(15) yes
C5 H51 0.950 no
C6 C7 1.3791(15) yes
C6 H61 0.950 no
C7 C8 1.3970(13) yes
C7 H71 0.950 no
C8 C12 1.5159(13) yes
C9 C10 1.5232(15) yes
C9 C11 1.5311(14) yes
C9 H91 0.950 no
C10 H101 0.950 no
C10 H102 0.950 no
C10 H103 0.950 no
C11 H111 0.950 no
C11 H112 0.950 no
C11 H113 0.950 no
C12 C13 1.5321(14) yes
C12 C14 1.5294(14) yes
C12 H121 0.950 no
C13 H131 0.950 no
C13 H132 0.950 no
C13 H133 0.950 no
C14 H141 0.950 no
C14 H142 0.950 no
C14 H143 0.950 no
C15 C16 1.4129(12) yes
C15 C20 1.4061(12) yes
C16 C17 1.3919(12) yes
C16 C21 1.5215(12) yes
C17 C18 1.3837(14) yes
C17 H171 0.950 no
C18 C19 1.3822(14) yes
C18 H181 0.950 no
C19 C20 1.3970(12) yes
C19 H191 0.950 no
C20 C24 1.5213(12) yes
C21 C22 1.5208(15) yes
C21 C23 1.5269(14) yes
C21 H211 0.950 no
C22 H221 0.950 no
C22 H222 0.950 no
C22 H223 0.950 no
C23 H231 0.950 no
C23 H232 0.950 no
C23 H233 0.950 no
C24 C25 1.5365(14) yes
C24 C26 1.5322(14) yes
C24 H241 0.950 no
C25 H251 0.950 no
C25 H252 0.950 no
C25 H253 0.950 no
C26 H261 0.950 no
C26 H262 0.950 no
C26 H263 0.950 no
C27 C28 1.4110(12) yes
C27 C32 1.4073(12) yes
C28 C29 1.3929(12) yes
C28 C33 1.5222(12) yes
C29 C30 1.3839(15) yes
C29 H291 0.950 no
C30 C31 1.3782(15) yes
C30 H301 0.950 no
C31 C32 1.3976(13) yes
C31 H311 0.950 no
C32 C36 1.5156(13) yes
C33 C34 1.5296(14) yes
C33 C35 1.5306(14) yes
C33 H331 0.950 no
C34 H341 0.950 no
C34 H342 0.950 no
C34 H343 0.950 no
C35 H351 0.950 no
C35 H352 0.950 no
C35 H353 0.950 no
C36 C37 1.5366(15) yes
C36 C38 1.5314(16) yes
C36 H361 0.950 no
C37 H371 0.950 no
C37 H372 0.950 no
C37 H373 0.950 no
C38 H381 0.950 no
C38 H382 0.950 no
C38 H383 0.950 no
C39 H391 0.950 no
C39 H392 0.950 no
C39 H393 0.950 no
C40 H401 0.950 no
C40 H402 0.950 no
C40 H403 0.950 no
C41 H411 0.950 no
C41 H412 0.950 no
C41 H413 0.950 no

loop_
_cod_related_entry_id
_cod_related_entry_database
_cod_related_entry_code
1 ChemSpider 30660618
